data_4503575
loop_
_publ_author_name
'Xu, Qiang'
'Zou, Ru-Qiang'
'Zhong, Rui-Qin'
'Kachi-Terajima, Chihiro'
'Takamizawa, Satoshi'

_publ_section_title
;
 Cubic Metal&#x2212;Organic Polyhedrons of Nickel(II)
 Imidazoledicarboxylate Depositing Protons or Alkali Metal Ions
;
_journal_issue 7
_journal_name_full 'Crystal Growth &amp; Design'
_journal_page_first 2458
_journal_paper_doi 10.1021/cg8000762
_journal_volume 8
_journal_year 2008
_chemical_formula_sum 'C76 H116 N24 Ni8 O74'
_chemical_formula_weight 3019.60
_chemical_name_systematic
; 
 ? 
;
_space_group_IT_number 69
_symmetry_cell_setting orthorhombic
_symmetry_space_group_name_Hall '-F 2 2'
_symmetry_space_group_name_H-M 'F m m m'
_atom_sites_solution_hydrogens geom
_atom_sites_solution_primary direct
_atom_sites_solution_secondary difmap
_audit_creation_method SHELXL-97
_cell_angle_alpha 90.00
_cell_angle_beta 90.00
_cell_angle_gamma 90.00
_cell_formula_units_Z 4
_cell_length_a 19.8543(14)
_cell_length_b 25.4617(14)
_cell_length_c 28.331(2)
_cell_measurement_reflns_used 1652
_cell_measurement_temperature 183(2)
_cell_measurement_theta_max 28.45
_cell_measurement_theta_min 2.45
_cell_volume 14322.0(16)
_computing_cell_refinement 'Bruker SMART'
_computing_data_collection 'Bruker SMART'
_computing_data_reduction 'Bruker SAINT'
_computing_molecular_graphics 'Bruker SHELXTL(Sheldrick, 1997b)'
_computing_publication_material 'Bruker SHELXTL'
_computing_structure_refinement 'SHELXL-97 (Sheldrick, 1997a)'
_computing_structure_solution 'SHELXS-97 (Sheldrick, 1997a)'
_diffrn_ambient_temperature 183(2)
_diffrn_measured_fraction_theta_full 0.989
_diffrn_measured_fraction_theta_max 0.989
_diffrn_measurement_device_type 'CCD area detector'
_diffrn_measurement_method '\f and \d scans'
_diffrn_radiation_monochromator graphite
_diffrn_radiation_source 'fine-focus sealed tube'
_diffrn_radiation_type MoK\a
_diffrn_radiation_wavelength 0.71073
_diffrn_reflns_av_R_equivalents 0.0324
_diffrn_reflns_av_sigmaI/netI 0.0230
_diffrn_reflns_limit_h_max 23
_diffrn_reflns_limit_h_min -16
_diffrn_reflns_limit_k_max 30
_diffrn_reflns_limit_k_min -27
_diffrn_reflns_limit_l_max 32
_diffrn_reflns_limit_l_min -33
_diffrn_reflns_number 18471
_diffrn_reflns_theta_full 25.02
_diffrn_reflns_theta_max 25.02
_diffrn_reflns_theta_min 2.05
_exptl_absorpt_coefficient_mu 1.128
_exptl_absorpt_correction_T_max 0.9778
_exptl_absorpt_correction_T_min 0.7657
_exptl_absorpt_correction_type multi-scan
_exptl_absorpt_process_details sadabs
_exptl_crystal_colour green
_exptl_crystal_density_diffrn 1.400
_exptl_crystal_density_method 'not measured'
_exptl_crystal_description block
_exptl_crystal_F_000 6224
_exptl_crystal_size_max 0.25
_exptl_crystal_size_mid 0.25
_exptl_crystal_size_min 0.02
_refine_diff_density_max 1.808
_refine_diff_density_min -0.859
_refine_diff_density_rms 0.140
_refine_ls_extinction_coef 0.00009(4)
_refine_ls_extinction_expression Fc^*^=kFc[1+0.001xFc^2^\l^3^/sin(2\q)]^-1/4^
_refine_ls_extinction_method SHELXL
_refine_ls_goodness_of_fit_ref 1.052
_refine_ls_hydrogen_treatment mixed
_refine_ls_matrix_type full
_refine_ls_number_parameters 223
_refine_ls_number_reflns 3383
_refine_ls_number_restraints 1
_refine_ls_restrained_S_all 1.124
_refine_ls_R_factor_all 0.0959
_refine_ls_R_factor_gt 0.0754
_refine_ls_shift/su_max 0.001
_refine_ls_shift/su_mean 0.000
_refine_ls_structure_factor_coef Fsqd
_refine_ls_weighting_details 'calc w=1/[\s^2^(Fo^2^)+(0.1656P)^2^+76.1475P] where P=(Fo^2^+2Fc^2^)/3'
_refine_ls_weighting_scheme calc
_refine_ls_wR_factor_gt 0.2209
_refine_ls_wR_factor_ref 0.2511
_reflns_number_gt 2444
_reflns_number_total 3383
_reflns_threshold_expression >2sigma(I)
_cod_data_source_file cg8000762-file003.cif
_cod_data_source_block 1
_cod_depositor_comments
;

2021-04-16
Z value and formula fixed to values more according to usual
chemical conventions.                 miguel
;
_cod_original_formula_sum 'C38 H58 N12 Ni4 O37'
_cod_original_formula_weight 1509.80
_cod_original_formula_units_Z 8
_cod_original_cell_volume 14322.2(18)
_cod_original_sg_symbol_H-M Fmmm
_cod_database_code 4503575

loop_
_symmetry_equiv_pos_as_xyz
'x, y, z'
'-x, -y, z'
'-x, y, -z'
'x, -y, -z'
'x, y+1/2, z+1/2'
'-x, -y+1/2, z+1/2'
'-x, y+1/2, -z+1/2'
'x, -y+1/2, -z+1/2'
'x+1/2, y, z+1/2'
'-x+1/2, -y, z+1/2'
'-x+1/2, y, -z+1/2'
'x+1/2, -y, -z+1/2'
'x+1/2, y+1/2, z'
'-x+1/2, -y+1/2, z'
'-x+1/2, y+1/2, -z'
'x+1/2, -y+1/2, -z'
'-x, -y, -z'
'x, y, -z'
'x, -y, z'
'-x, y, z'
'-x, -y+1/2, -z+1/2'
'x, y+1/2, -z+1/2'
'x, -y+1/2, z+1/2'
'-x, y+1/2, z+1/2'
'-x+1/2, -y, -z+1/2'
'x+1/2, y, -z+1/2'
'x+1/2, -y, z+1/2'
'-x+1/2, y, z+1/2'
'-x+1/2, -y+1/2, -z'
'x+1/2, y+1/2, -z'
'x+1/2, -y+1/2, z'
'-x+1/2, y+1/2, z'

loop_
_atom_site_label
_atom_site_type_symbol
_atom_site_fract_x
_atom_site_fract_y
_atom_site_fract_z
_atom_site_U_iso_or_equiv
_atom_site_adp_type
_atom_site_occupancy
_atom_site_symmetry_multiplicity
_atom_site_calc_flag
_atom_site_refinement_flags
Ni1 Ni 0.15921(3) 0.37680(3) 0.11205(2) 0.0450(4) Uani 1 1 d .
C1 C 0.1292(4) 0.5000 0.1155(2) 0.0438(17) Uani 1 2 d S
H1 H 0.0817 0.5000 0.1113 0.053 Uiso 1 2 calc SR
C2 C 0.2302(3) 0.4727(2) 0.12510(18) 0.0477(13) Uani 1 1 d .
C3 C 0.2829(3) 0.4316(3) 0.1289(2) 0.0605(16) Uani 1 1 d .
C4 C 0.1627(4) 0.4028(3) 0.0000 0.0457(18) Uani 1 2 d S
H4 H 0.1587 0.4400 0.0000 0.055 Uiso 1 2 calc SR
C5 C 0.1703(3) 0.3238(2) 0.0242(2) 0.0478(13) Uani 1 1 d .
C6 C 0.1737(3) 0.2814(2) 0.0592(2) 0.0540(15) Uani 1 1 d .
C7 C 0.0000 0.3746(3) 0.0894(3) 0.0467(18) Uani 1 2 d S
H7 H 0.0000 0.3800 0.0563 0.056 Uiso 1 2 calc SR
C8 C 0.0351(3) 0.3633(3) 0.1594(2) 0.0589(15) Uani 1 1 d .
C9 C 0.0795(4) 0.3598(4) 0.2003(3) 0.084(2) Uani 1 1 d D
C10 C 0.3151(6) 0.2972(4) 0.1981(3) 0.103(3) Uani 1 1 d .
H10A H 0.3343 0.2649 0.2111 0.154 Uiso 1 1 calc R
H10B H 0.2659 0.2950 0.1986 0.154 Uiso 1 1 calc R
H10C H 0.3298 0.3273 0.2171 0.154 Uiso 1 1 calc R
C11 C 0.3389(3) 0.3042(3) 0.1481(3) 0.0637(18) Uani 1 1 d .
H11A H 0.3265 0.2728 0.1294 0.076 Uiso 1 1 calc R
H11B H 0.3161 0.3350 0.1340 0.076 Uiso 1 1 calc R
N1 N 0.1656(2) 0.45634(19) 0.11873(16) 0.0453(11) Uani 1 1 d .
N2 N 0.1658(2) 0.37420(16) 0.03972(17) 0.0439(11) Uani 1 1 d .
N3 N 0.0563(3) 0.37040(18) 0.11476(16) 0.0467(12) Uani 1 1 d .
O1 O 0.2617(2) 0.38471(17) 0.12240(17) 0.0604(11) Uani 1 1 d .
O2 O 0.3421(2) 0.4422(3) 0.1386(3) 0.097(2) Uani 1 1 d .
H2A H 0.3470 0.4750 0.1393 0.146 Uiso 1 1 calc R
O3 O 0.1732(2) 0.29332(17) 0.10180(17) 0.0608(11) Uani 1 1 d .
O4 O 0.1746(2) 0.23394(15) 0.04415(18) 0.0639(12) Uani 1 1 d .
H4A H 0.164(5) 0.238(4) 0.0000 0.07(3) Uiso 1 2 d S
O5 O 0.1455(2) 0.3619(2) 0.18687(18) 0.0731(13) Uani 1 1 d .
O6 O 0.0667(3) 0.3523(4) 0.23868(19) 0.127(3) Uani 1 1 d .
H6A H 0.0246 0.3516 0.2420 0.190 Uiso 1 1 calc RD
O7 O 0.4124(5) 0.3118(6) 0.1461(4) 0.177(4) Uani 1 1 d .
H7A H 0.4231 0.3241 0.1196 0.266 Uiso 1 1 calc R
O1W O 0.1473(13) 0.1042(8) 0.0000 0.305(13) Uani 1 2 d S
O2W O 0.2500 0.4265(10) 0.2500 0.264(10) Uani 1 2 d S
O3W O 0.433(2) 0.5000 0.137(2) 0.45(3) Uani 1 2 d S
O4W O 0.0000 0.2463(19) 0.0000 0.48(4) Uani 1 4 d S
O5W O 0.5000 0.551(2) 0.151(3) 0.69(5) Uani 1 2 d S

loop_
_atom_site_aniso_label
_atom_site_aniso_U_11
_atom_site_aniso_U_22
_atom_site_aniso_U_33
_atom_site_aniso_U_23
_atom_site_aniso_U_13
_atom_site_aniso_U_12
Ni1 0.0491(5) 0.0409(5) 0.0451(5) 0.0062(3) -0.0011(3) 0.0064(3)
C1 0.045(4) 0.047(4) 0.040(4) 0.000 0.001(3) 0.000
C2 0.045(3) 0.056(3) 0.042(3) 0.001(2) 0.000(2) 0.002(2)
C3 0.050(3) 0.075(4) 0.057(4) -0.002(3) -0.004(3) 0.009(3)
C4 0.054(5) 0.034(4) 0.049(5) 0.000 0.000 0.004(3)
C5 0.048(3) 0.036(3) 0.059(3) 0.007(2) 0.000(3) 0.005(2)
C6 0.052(3) 0.037(3) 0.073(4) 0.004(3) 0.000(3) 0.004(2)
C7 0.056(5) 0.042(4) 0.042(4) 0.003(3) 0.000 0.000
C8 0.059(3) 0.064(4) 0.054(4) 0.017(3) 0.001(3) 0.002(3)
C9 0.084(5) 0.108(6) 0.060(5) 0.033(4) -0.010(4) -0.004(5)
C10 0.106(7) 0.109(7) 0.094(6) 0.011(5) -0.005(5) -0.013(6)
C11 0.074(4) 0.053(3) 0.064(4) -0.012(3) -0.010(3) 0.016(3)
N1 0.048(3) 0.046(3) 0.042(3) 0.0009(19) -0.003(2) 0.003(2)
N2 0.053(3) 0.034(2) 0.045(3) 0.0011(17) 0.002(2) 0.0044(18)
N3 0.053(3) 0.040(2) 0.047(3) 0.0075(18) -0.003(2) 0.0021(19)
O1 0.054(2) 0.061(3) 0.067(3) 0.011(2) -0.002(2) 0.017(2)
O2 0.049(3) 0.101(4) 0.142(6) -0.022(4) -0.014(3) 0.010(3)
O3 0.072(3) 0.043(2) 0.067(3) 0.015(2) 0.004(2) 0.008(2)
O4 0.068(3) 0.033(2) 0.090(3) 0.012(2) 0.004(2) 0.0043(18)
O5 0.067(3) 0.095(3) 0.058(3) 0.024(3) -0.008(2) 0.009(3)
O6 0.087(4) 0.241(8) 0.052(3) 0.059(4) -0.007(3) -0.003(5)
O7 0.123(7) 0.217(11) 0.192(10) -0.032(9) -0.001(7) -0.010(7)
O1W 0.38(3) 0.100(11) 0.44(4) 0.000 0.000 0.014(14)
O2W 0.27(2) 0.43(3) 0.095(9) 0.000 -0.007(12) 0.000
O3W 0.47(5) 0.099(12) 0.79(8) 0.000 0.02(5) 0.000
O4W 0.15(2) 0.23(3) 1.06(14) 0.000 0.000 0.000
O5W 0.18(3) 0.43(6) 1.45(16) 0.31(8) 0.000 0.000

loop_
_atom_type_symbol
_atom_type_description
_atom_type_scat_dispersion_real
_atom_type_scat_dispersion_imag
_atom_type_scat_source
C C 0.0033 0.0016 'International Tables Vol C Tables 4.2.6.8 and 6.1.1.4'
H H 0.0000 0.0000 'International Tables Vol C Tables 4.2.6.8 and 6.1.1.4'
N N 0.0061 0.0033 'International Tables Vol C Tables 4.2.6.8 and 6.1.1.4'
O O 0.0106 0.0060 'International Tables Vol C Tables 4.2.6.8 and 6.1.1.4'
Ni Ni 0.3393 1.1124 'International Tables Vol C Tables 4.2.6.8 and 6.1.1.4'

loop_
_geom_angle_atom_site_label_1
_geom_angle_atom_site_label_2
_geom_angle_atom_site_label_3
_geom_angle
_geom_angle_site_symmetry_1
_geom_angle_site_symmetry_3
N1 Ni1 N3 97.88(18) . .
N1 Ni1 N2 96.93(17) . .
N3 Ni1 N2 95.64(18) . .
N1 Ni1 O1 80.14(18) . .
N3 Ni1 O1 169.6(2) . .
N2 Ni1 O1 94.71(19) . .
N1 Ni1 O3 168.81(19) . .
N3 Ni1 O3 93.15(18) . .
N2 Ni1 O3 80.00(17) . .
O1 Ni1 O3 89.34(18) . .
N1 Ni1 O5 95.2(2) . .
N3 Ni1 O5 79.88(18) . .
N2 Ni1 O5 167.6(2) . .
O1 Ni1 O5 90.12(19) . .
O3 Ni1 O5 88.6(2) . .
N1 C1 N1 113.6(7) . 19_565
N1 C1 H1 123.2 . .
N1 C1 H1 123.2 19_565 .
N1 C2 C2 107.9(3) . 19_565
N1 C2 C3 117.3(5) . .
C2 C2 C3 134.9(3) 19_565 .
O2 C3 O1 123.3(6) . .
O2 C3 C2 122.1(6) . .
O1 C3 C2 114.6(5) . .
N2 C4 N2 114.0(6) 18 .
N2 C4 H4 123.0 18 .
N2 C4 H4 123.0 . .
N2 C5 C5 108.9(3) . 18
N2 C5 C6 118.6(5) . .
C5 C5 C6 132.5(3) 18 .
O3 C6 O4 123.6(6) . .
O3 C6 C5 118.3(5) . .
O4 C6 C5 118.1(6) . .
N3 C7 N3 114.0(7) 20 .
N3 C7 H7 123.0 20 .
N3 C7 H7 123.0 . .
N3 C8 C8 108.2(3) . 20
N3 C8 C9 124.5(6) . .
C8 C8 C9 127.2(4) 20 .
O6 C9 O5 119.3(7) . .
O6 C9 C8 129.5(7) . .
O5 C9 C8 110.8(6) . .
C11 C10 H10A 109.5 . .
C11 C10 H10B 109.5 . .
H10A C10 H10B 109.5 . .
C11 C10 H10C 109.5 . .
H10A C10 H10C 109.5 . .
H10B C10 H10C 109.5 . .
O7 C11 C10 111.3(8) . .
O7 C11 H11A 109.4 . .
C10 C11 H11A 109.4 . .
O7 C11 H11B 109.4 . .
C10 C11 H11B 109.4 . .
H11A C11 H11B 108.0 . .
C1 N1 C2 105.4(5) . .
C1 N1 Ni1 142.3(4) . .
C2 N1 Ni1 112.0(4) . .
C4 N2 C5 104.1(5) . .
C4 N2 Ni1 144.7(4) . .
C5 N2 Ni1 111.0(4) . .
C7 N3 C8 104.8(5) . .
C7 N3 Ni1 144.0(4) . .
C8 N3 Ni1 110.9(4) . .
C3 O1 Ni1 115.8(4) . .
C3 O2 H2A 109.5 . .
C6 O3 Ni1 111.8(4) . .
C6 O4 H4A 104(5) . .
C9 O5 Ni1 113.6(4) . .
C9 O6 H6A 109.5 . .
C11 O7 H7A 109.5 . .

loop_
_geom_bond_atom_site_label_1
_geom_bond_atom_site_label_2
_geom_bond_distance
_geom_bond_site_symmetry_2
Ni1 N1 2.038(5) .
Ni1 N3 2.052(5) .
Ni1 N2 2.054(5) .
Ni1 O1 2.065(5) .
Ni1 O3 2.163(4) .
Ni1 O5 2.171(5) .
C1 N1 1.329(6) .
C1 N1 1.329(6) 19_565
C1 H1 0.9500 .
C2 N1 1.361(7) .
C2 C2 1.389(11) 19_565
C2 C3 1.485(8) .
C3 O2 1.237(8) .
C3 O1 1.279(8) .
C4 N2 1.342(6) 18
C4 N2 1.342(6) .
C4 H4 0.9500 .
C5 N2 1.359(7) .
C5 C5 1.370(12) 18
C5 C6 1.468(8) .
C6 O3 1.246(8) .
C6 O4 1.280(7) .
C7 N3 1.332(6) 20
C7 N3 1.332(6) .
C7 H7 0.9500 .
C8 N3 1.346(8) .
C8 C8 1.392(12) 20
C8 C9 1.459(10) .
C9 O6 1.132(7) .
C9 O5 1.365(9) .
C10 C11 1.502(12) .
C10 H10A 0.9800 .
C10 H10B 0.9800 .
C10 H10C 0.9800 .
C11 O7 1.475(11) .
C11 H11A 0.9900 .
C11 H11B 0.9900 .
O2 H2A 0.8400 .
O4 H4A 1.273(18) .
O6 H6A 0.8400 .
O7 H7A 0.8400 .

loop_
_geom_torsion_atom_site_label_1
_geom_torsion_atom_site_label_2
_geom_torsion_atom_site_label_3
_geom_torsion_atom_site_label_4
_geom_torsion
_geom_torsion_site_symmetry_1
N1 C2 C3 O2 -173.9(7) .
C2 C2 C3 O2 8.4(10) 19_565
N1 C2 C3 O1 4.6(8) .
C2 C2 C3 O1 -173.1(3) 19_565
N2 C5 C6 O3 -1.0(8) .
C5 C5 C6 O3 179.5(4) 18
N2 C5 C6 O4 176.7(5) .
C5 C5 C6 O4 -2.8(8) 18
N3 C8 C9 O6 -177.2(10) .
C8 C8 C9 O6 7.2(14) 20
N3 C8 C9 O5 -3.3(11) .
C8 C8 C9 O5 -178.9(4) 20
N1 C1 N1 C2 0.8(8) 19_565
N1 C1 N1 Ni1 -172.1(2) 19_565
C2 C2 N1 C1 -0.5(5) 19_565
C3 C2 N1 C1 -178.8(5) .
C2 C2 N1 Ni1 174.84(16) 19_565
C3 C2 N1 Ni1 -3.5(6) .
N3 Ni1 N1 C1 -16.4(7) .
N2 Ni1 N1 C1 80.3(7) .
O1 Ni1 N1 C1 173.9(7) .
O3 Ni1 N1 C1 153.6(9) .
O5 Ni1 N1 C1 -96.9(7) .
N3 Ni1 N1 C2 171.0(4) .
N2 Ni1 N1 C2 -92.3(4) .
O1 Ni1 N1 C2 1.3(4) .
O3 Ni1 N1 C2 -19.0(11) .
O5 Ni1 N1 C2 90.5(4) .
N2 C4 N2 C5 -0.8(8) 18
N2 C4 N2 Ni1 -174.0(2) 18
C5 C5 N2 C4 0.4(5) 18
C6 C5 N2 C4 -179.1(5) .
C5 C5 N2 Ni1 176.24(15) 18
C6 C5 N2 Ni1 -3.3(6) .
N1 Ni1 N2 C4 -13.8(8) .
N3 Ni1 N2 C4 84.9(8) .
O1 Ni1 N2 C4 -94.4(8) .
O3 Ni1 N2 C4 177.1(8) .
O5 Ni1 N2 C4 153.1(9) .
N1 Ni1 N2 C5 173.3(4) .
N3 Ni1 N2 C5 -88.0(4) .
O1 Ni1 N2 C5 92.7(4) .
O3 Ni1 N2 C5 4.2(4) .
O5 Ni1 N2 C5 -19.9(10) .
N3 C7 N3 C8 -0.2(8) 20
N3 C7 N3 Ni1 -172.9(2) 20
C8 C8 N3 C7 0.1(5) 20
C9 C8 N3 C7 -176.1(7) .
C8 C8 N3 Ni1 175.50(15) 20
C9 C8 N3 Ni1 -0.8(9) .
N1 Ni1 N3 C7 81.3(7) .
N2 Ni1 N3 C7 -16.5(7) .
O1 Ni1 N3 C7 159.6(9) .
O3 Ni1 N3 C7 -96.8(7) .
O5 Ni1 N3 C7 175.2(7) .
N1 Ni1 N3 C8 -91.1(4) .
N2 Ni1 N3 C8 171.1(4) .
O1 Ni1 N3 C8 -12.8(12) .
O3 Ni1 N3 C8 90.9(4) .
O5 Ni1 N3 C8 2.8(4) .
O2 C3 O1 Ni1 175.2(6) .
C2 C3 O1 Ni1 -3.4(7) .
N1 Ni1 O1 C3 1.3(5) .
N3 Ni1 O1 C3 -78.6(11) .
N2 Ni1 O1 C3 97.5(5) .
O3 Ni1 O1 C3 177.4(5) .
O5 Ni1 O1 C3 -94.0(5) .
O4 C6 O3 Ni1 -173.0(5) .
C5 C6 O3 Ni1 4.6(7) .
N1 Ni1 O3 C6 -79.9(11) .
N3 Ni1 O3 C6 90.2(4) .
N2 Ni1 O3 C6 -4.9(4) .
O1 Ni1 O3 C6 -99.8(4) .
O5 Ni1 O3 C6 170.0(4) .
O6 C9 O5 Ni1 -180.0(9) .
C8 C9 O5 Ni1 5.4(9) .
N1 Ni1 O5 C9 92.3(6) .
N3 Ni1 O5 C9 -4.8(6) .
N2 Ni1 O5 C9 -74.6(10) .
O1 Ni1 O5 C9 172.4(6) .
O3 Ni1 O5 C9 -98.3(6) .
